data_7063877
loop_
_publ_author_name
'Das, Bhriguram'
'Giri, Pravat K.'
'Barman, Milan K.'
'Upadhyaya, Priyanka'
'Pakrashy, Sourav'
'Dolai, Malay'

_publ_section_title
;
 Quinoline-based bio-compatible fluorophore employing a dual sensor for
 Mg(ii) and Zn(ii): insights from single crystal structures and
 spectroscopic, DFT and cell imaging studies
;
_journal_issue 31
_journal_name_full 'New Journal of Chemistry'
_journal_page_first 13666
_journal_page_last 13677
_journal_paper_doi 10.1039/D5NJ01265A
_journal_volume 49
_journal_year 2025
_chemical_formula_moiety '4(C16 H15 N5 O), C2 H6 O, 2(C H4 O)'
_chemical_formula_sum 'C68 H74 N20 O7'
_chemical_formula_weight 1283.47
_space_group_IT_number 15
_space_group_name_Hall '-C 2yc'
_space_group_name_H-M_alt 'C 1 2/c 1'
_symmetry_cell_setting monoclinic
_symmetry_space_group_name_H-M 'C 1 2/c 1'
_atom_sites_solution_hydrogens geom
_atom_sites_solution_primary direct
_atom_sites_solution_secondary difmap
_audit_creation_method SHELXL-97
_audit_update_record
;
2025-02-11 deposited with the CCDC.	2025-07-03 downloaded from the CCDC.
;
_cell_angle_alpha 90.00
_cell_angle_beta 115.938(2)
_cell_angle_gamma 90.00
_cell_formula_units_Z 4
_cell_length_a 22.6848(12)
_cell_length_b 18.0621(9)
_cell_length_c 16.8994(9)
_cell_measurement_reflns_used 300
_cell_measurement_temperature 100(2)
_cell_measurement_theta_max 57.12
_cell_measurement_theta_min 3.27
_cell_volume 6226.8(6)
_computing_cell_refinement 'Bruker SAINT'
_computing_data_collection 'Bruker APEX2'
_computing_data_reduction 'Bruker SAINT'
_computing_molecular_graphics 'Bruker SHELXTL'
_computing_publication_material 'Bruker SHELXTL'
_computing_structure_refinement 'SHELXL-2013 (Sheldrick 2013)'
_computing_structure_solution 'SHELXS-97 (Sheldrick 2008)'
_diffrn_ambient_temperature 100(2)
_diffrn_measured_fraction_theta_full 0.997
_diffrn_measured_fraction_theta_max 0.997
_diffrn_measurement_device_type 'Bruker APEX-II CCD'
_diffrn_measurement_method '\f and \w scans'
_diffrn_radiation_monochromator graphite
_diffrn_radiation_source 'fine-focus sealed tube'
_diffrn_radiation_type CuK\a
_diffrn_radiation_wavelength 1.54178
_diffrn_reflns_av_R_equivalents 0.1209
_diffrn_reflns_av_sigmaI/netI 0.0551
_diffrn_reflns_limit_h_max 24
_diffrn_reflns_limit_h_min -24
_diffrn_reflns_limit_k_max 19
_diffrn_reflns_limit_k_min -19
_diffrn_reflns_limit_l_max 18
_diffrn_reflns_limit_l_min -18
_diffrn_reflns_number 52363
_diffrn_reflns_theta_full 57.12
_diffrn_reflns_theta_max 57.12
_diffrn_reflns_theta_min 3.27
_exptl_absorpt_coefficient_mu 0.755
_exptl_absorpt_correction_T_max 0.963
_exptl_absorpt_correction_T_min 0.881
_exptl_absorpt_correction_type empirical
_exptl_absorpt_process_details SADABS
_exptl_crystal_colour yellow
_exptl_crystal_density_diffrn 1.369
_exptl_crystal_density_method 'not measured'
_exptl_crystal_description rodlike
_exptl_crystal_F_000 2712.0
_exptl_crystal_size_max 0.17
_exptl_crystal_size_mid 0.14
_exptl_crystal_size_min 0.05
_refine_diff_density_max 0.310
_refine_diff_density_min -0.890
_refine_diff_density_rms 0.102
_refine_ls_extinction_method none
_refine_ls_goodness_of_fit_ref 1.809
_refine_ls_hydrogen_treatment mixed
_refine_ls_matrix_type full
_refine_ls_number_parameters 455
_refine_ls_number_reflns 4209
_refine_ls_number_restraints 0
_refine_ls_restrained_S_all 1.809
_refine_ls_R_factor_all 0.0709
_refine_ls_R_factor_gt 0.0676
_refine_ls_shift/su_max 4.983
_refine_ls_shift/su_mean 0.011
_refine_ls_structure_factor_coef Fsqd
_refine_ls_weighting_details 'calc w=1/[\s^2^(Fo^2^)+(0.1000P)^2^+0.0000P] where P=(Fo^2^+2Fc^2^)/3'
_refine_ls_weighting_scheme calc
_refine_ls_wR_factor_gt 0.2187
_refine_ls_wR_factor_ref 0.2210
_reflns_number_gt 3967
_reflns_number_total 4223
_reflns_threshold_expression >2sigma(I)
_cod_data_source_file d5nj01265a2.cif
_cod_data_source_block r20_42_0m
_cod_depositor_comments
;
The following automatic conversions were performed:

data item '_exptl_absorpt_correction_type' value 'Empirical' was
changed to 'empirical' in accordance with the
/home/data/users/saulius/crontab/automatic-downloads/rss-feeds/RSC/lib/dictionaries/cif_core.dic
dictionary named 'cif_core.dic' version 2.4.2 last updated on
2011-04-26.

Automatic conversion script
Id: cif_fix_values 8170 2020-07-09 18:12:32Z antanas 

 Adding full bibliography for 7063876--7063877.cif.
;
_cod_original_sg_symbol_H-M 'C 2/c'
_cod_database_code 7063877

loop_
_symmetry_equiv_pos_as_xyz
'x, y, z'
'-x, y, -z+1/2'
'x+1/2, y+1/2, z'
'-x+1/2, y+1/2, -z+1/2'
'-x, -y, -z'
'x, -y, z-1/2'
'-x+1/2, -y+1/2, -z'
'x+1/2, -y+1/2, z-1/2'

loop_
_atom_site_label
_atom_site_type_symbol
_atom_site_fract_x
_atom_site_fract_y
_atom_site_fract_z
_atom_site_U_iso_or_equiv
_atom_site_adp_type
_atom_site_occupancy
_atom_site_symmetry_multiplicity
_atom_site_calc_flag
_atom_site_refinement_flags
_atom_site_disorder_assembly
_atom_site_disorder_group
O1 O 0.68961(8) 0.55918(9) 0.49791(11) 0.0261(5) Uani 1 1 d . . .
O2 O 0.81109(9) 0.44286(9) 0.49027(12) 0.0279(5) Uani 1 1 d . . .
O3 O 0.38746(10) 0.44209(13) 0.33993(12) 0.0330(6) Uani 1 1 d . . .
N1 N 0.49072(10) 0.57884(12) 0.41319(13) 0.0241(6) Uani 1 1 d . . .
N2 N 0.46581(10) 0.64823(12) 0.41363(14) 0.0242(6) Uani 1 1 d . . .
N3 N 0.36089(10) 0.59777(12) 0.35333(13) 0.0259(6) Uani 1 1 d . . .
N4 N 0.68116(11) 0.43549(12) 0.47249(14) 0.0238(6) Uani 1 1 d . . .
N5 N 0.37975(10) 0.72915(12) 0.37025(13) 0.0248(6) Uani 1 1 d . . .
N6 N 1.05414(10) 0.40072(11) 0.36153(13) 0.0241(6) Uani 1 1 d . . .
N7 N 0.98024(10) 0.35271(12) 0.41021(13) 0.0229(5) Uani 1 1 d . . .
N8 N 0.95687(10) 0.42273(12) 0.41050(13) 0.0238(6) Uani 1 1 d . . .
N9 N 0.80042(11) 0.56617(11) 0.46068(14) 0.0225(6) Uani 1 1 d . . .
N10 N 1.03821(10) 0.26962(11) 0.37046(13) 0.0218(5) Uani 1 1 d . . .
C1 C 0.64210(15) 0.23959(16) 0.4163(2) 0.0356(7) Uani 1 1 d . . .
H1 H 0.6634 0.1948 0.4145 0.043 Uiso 1 1 calc R . .
C2 C 0.57482(15) 0.23915(16) 0.3921(2) 0.0377(8) Uani 1 1 d . . .
H2 H 0.5507 0.1943 0.3741 0.045 Uiso 1 1 calc R . .
C3 C 0.54368(15) 0.30362(15) 0.39434(19) 0.0340(7) Uani 1 1 d . . .
H3 H 0.4979 0.3032 0.3775 0.041 Uiso 1 1 calc R . .
C4 C 0.57867(13) 0.37025(14) 0.42115(16) 0.0263(6) Uani 1 1 d . . .
C5 C 0.54891(13) 0.43855(14) 0.42432(16) 0.0264(7) Uani 1 1 d . . .
H4 H 0.5032 0.4396 0.4082 0.032 Uiso 1 1 calc R . .
C6 C 0.58410(12) 0.50336(14) 0.44994(16) 0.0242(6) Uani 1 1 d . . .
C7 C 0.55342(13) 0.57382(15) 0.45121(16) 0.0241(6) Uani 1 1 d . . .
H5 H 0.5795 0.6156 0.4799 0.029 Uiso 1 1 calc R . .
C8 C 0.39935(12) 0.65805(14) 0.37713(16) 0.0234(6) Uani 1 1 d . . .
C9 C 0.29604(12) 0.61061(15) 0.31807(16) 0.0280(7) Uani 1 1 d . . .
C10 C 0.25234(14) 0.54355(17) 0.28933(19) 0.0388(8) Uani 1 1 d . . .
H11 H 0.2526 0.5230 0.2358 0.058 Uiso 1 1 calc R . .
H12 H 0.2075 0.5578 0.2774 0.058 Uiso 1 1 calc R . .
H10 H 0.2684 0.5062 0.3361 0.058 Uiso 1 1 calc R . .
C11 C 0.29056(13) 0.81904(16) 0.32488(18) 0.0304(7) Uani 1 1 d . . .
H15 H 0.2984 0.8389 0.3826 0.046 Uiso 1 1 calc R . .
H13 H 0.2435 0.8203 0.2857 0.046 Uiso 1 1 calc R . .
H14 H 0.3142 0.8491 0.2997 0.046 Uiso 1 1 calc R . .
C12 C 0.31453(13) 0.74065(15) 0.33510(16) 0.0257(7) Uani 1 1 d . . .
C13 C 0.27076(13) 0.68097(16) 0.30840(17) 0.0288(7) Uani 1 1 d . . .
H9 H 0.2248 0.6889 0.2842 0.035 Uiso 1 1 calc R . .
C14 C 0.67806(14) 0.30395(14) 0.44271(18) 0.0284(7) Uani 1 1 d . . .
H7 H 0.7237 0.3037 0.4585 0.034 Uiso 1 1 calc R . .
C15 C 0.64671(13) 0.36934(15) 0.44604(16) 0.0256(6) Uani 1 1 d . . .
C16 C 0.65436(13) 0.50244(14) 0.47555(16) 0.0237(6) Uani 1 1 d . . .
C17 C 1.11598(13) 0.31454(15) 0.32339(16) 0.0264(7) Uani 1 1 d . . .
H20 H 1.1488 0.3050 0.3042 0.032 Uiso 1 1 calc R . .
C18 C 1.10000(12) 0.38580(15) 0.33409(16) 0.0247(7) Uani 1 1 d . . .
C19 C 1.02589(11) 0.34145(14) 0.37895(16) 0.0217(6) Uani 1 1 d . . .
C20 C 0.91576(12) 0.42855(14) 0.44350(17) 0.0228(6) Uani 1 1 d . . .
H25 H 0.9057 0.3866 0.4693 0.027 Uiso 1 1 calc R . .
C21 C 0.88450(12) 0.49952(14) 0.44147(16) 0.0228(6) Uani 1 1 d . . .
C22 C 0.90274(12) 0.56341(14) 0.41625(16) 0.0233(6) Uani 1 1 d . . .
H27 H 0.9377 0.5623 0.3996 0.028 Uiso 1 1 calc R . .
C23 C 0.87108(12) 0.63239(14) 0.41395(16) 0.0241(6) Uani 1 1 d . . .
C24 C 0.89063(13) 0.70026(14) 0.39090(16) 0.0262(7) Uani 1 1 d . . .
H31 H 0.9256 0.7009 0.3744 0.031 Uiso 1 1 calc R . .
C25 C 0.85963(13) 0.76488(15) 0.39219(17) 0.0269(7) Uani 1 1 d . . .
H30 H 0.8736 0.8103 0.3776 0.032 Uiso 1 1 calc R . .
C26 C 0.80725(13) 0.76418(15) 0.41511(17) 0.0273(7) Uani 1 1 d . . .
H29 H 0.7857 0.8092 0.4155 0.033 Uiso 1 1 calc R . .
C27 C 0.81880(12) 0.63220(14) 0.43725(15) 0.0228(6) Uani 1 1 d . . .
C28 C 0.78647(13) 0.69848(14) 0.43713(17) 0.0253(7) Uani 1 1 d . . .
H28 H 0.7507 0.6983 0.4520 0.030 Uiso 1 1 calc R . .
C29 C 0.83062(12) 0.50011(14) 0.46583(16) 0.0223(6) Uani 1 1 d . . .
C30 C 1.13192(14) 0.45049(16) 0.31301(19) 0.0330(7) Uani 1 1 d . . .
H33 H 1.1053 0.4660 0.2520 0.049 Uiso 1 1 calc R . .
H32 H 1.1757 0.4362 0.3204 0.049 Uiso 1 1 calc R . .
H34 H 1.1357 0.4916 0.3528 0.049 Uiso 1 1 calc R . .
C31 C 1.08348(12) 0.25653(15) 0.34107(16) 0.0237(6) Uani 1 1 d . . .
C32 C 1.09829(13) 0.17756(15) 0.32922(17) 0.0280(7) Uani 1 1 d . . .
H22 H 1.1263 0.1559 0.3867 0.042 Uiso 1 1 calc R . .
H21 H 1.1210 0.1756 0.2915 0.042 Uiso 1 1 calc R . .
H23 H 1.0573 0.1495 0.3017 0.042 Uiso 1 1 calc R . .
C33 C 0.38263(19) 0.44013(19) 0.2542(2) 0.0509(9) Uani 1 1 d . . .
H19 H 0.3401 0.4601 0.2129 0.076 Uiso 1 1 calc R . .
H18 H 0.3867 0.3889 0.2382 0.076 Uiso 1 1 calc R . .
H17 H 0.4178 0.4701 0.2517 0.076 Uiso 1 1 calc R . .
H24 H 0.9542(14) 0.3154(16) 0.4122(18) 0.030(8) Uiso 1 1 d . . .
H8 H 0.4902(14) 0.6876(16) 0.4169(18) 0.027(8) Uiso 1 1 d . . .
H16 H 0.3864(15) 0.4824(18) 0.351(2) 0.036(10) Uiso 1 1 d . . .
O4 O 0.0000 0.5741(4) 0.2500 0.163(3) Uani 1 2 d S . .
H39 H 0.769(2) 0.5688(19) 0.473(3) 0.065(12) Uiso 1 1 d . . .
H40 H 0.7230(16) 0.4343(14) 0.4813(17) 0.023(7) Uiso 1 1 d . . .
C40 C 0.01874(17) 0.55881(16) 0.3435(2) 0.0400(8) Uani 1 1 d . . .
H40A H 0.0046 0.5999 0.3690 0.060 Uiso 1 1 calc R . .
H40B H 0.0665 0.5534 0.3750 0.060 Uiso 1 1 calc R . .
H40C H -0.0023 0.5129 0.3488 0.060 Uiso 1 1 calc R . .

loop_
_atom_site_aniso_label
_atom_site_aniso_U_11
_atom_site_aniso_U_22
_atom_site_aniso_U_33
_atom_site_aniso_U_23
_atom_site_aniso_U_13
_atom_site_aniso_U_12
O1 0.0241(11) 0.0249(11) 0.0324(10) -0.0015(7) 0.0153(9) -0.0020(8)
O2 0.0299(11) 0.0241(11) 0.0355(11) -0.0005(8) 0.0198(9) 0.0004(8)
O3 0.0399(13) 0.0291(13) 0.0322(11) -0.0025(9) 0.0178(10) -0.0053(9)
N1 0.0242(13) 0.0249(12) 0.0288(12) 0.0004(9) 0.0167(10) -0.0003(10)
N2 0.0221(12) 0.0223(13) 0.0310(12) -0.0016(9) 0.0142(10) -0.0038(10)
N3 0.0239(13) 0.0287(13) 0.0248(11) 0.0019(9) 0.0104(10) -0.0048(10)
N4 0.0215(13) 0.0249(14) 0.0288(12) 0.0021(9) 0.0145(10) -0.0004(10)
N5 0.0206(12) 0.0326(14) 0.0239(12) -0.0002(9) 0.0122(10) -0.0006(10)
N6 0.0217(12) 0.0269(13) 0.0247(11) -0.0020(9) 0.0111(10) -0.0049(9)
N7 0.0205(12) 0.0226(13) 0.0293(12) -0.0009(9) 0.0145(10) -0.0009(10)
N8 0.0204(12) 0.0253(13) 0.0255(11) -0.0012(9) 0.0098(10) 0.0014(9)
N9 0.0205(13) 0.0242(13) 0.0270(12) 0.0005(9) 0.0142(11) -0.0005(10)
N10 0.0182(11) 0.0259(12) 0.0226(12) 0.0008(9) 0.0099(10) 0.0005(9)
C1 0.0424(18) 0.0282(16) 0.0421(17) -0.0008(12) 0.0238(15) 0.0030(13)
C2 0.0379(18) 0.0293(16) 0.0483(19) -0.0044(13) 0.0212(15) -0.0056(13)
C3 0.0337(16) 0.0309(17) 0.0418(17) -0.0018(12) 0.0206(14) -0.0046(13)
C4 0.0321(15) 0.0250(15) 0.0278(14) -0.0001(11) 0.0187(12) -0.0017(12)
C5 0.0238(15) 0.0345(16) 0.0254(14) 0.0019(11) 0.0149(12) 0.0004(12)
C6 0.0270(15) 0.0278(16) 0.0227(13) 0.0009(10) 0.0153(12) -0.0025(11)
C7 0.0246(16) 0.0302(16) 0.0220(13) 0.0007(10) 0.0142(12) -0.0045(11)
C8 0.0229(14) 0.0287(16) 0.0226(13) 0.0006(10) 0.0138(11) -0.0013(12)
C9 0.0223(15) 0.0367(17) 0.0248(13) 0.0051(11) 0.0102(12) -0.0067(12)
C10 0.0274(16) 0.0406(18) 0.0414(17) 0.0079(14) 0.0085(14) -0.0117(13)
C11 0.0213(14) 0.0390(17) 0.0294(14) -0.0041(12) 0.0096(12) 0.0013(12)
C12 0.0227(14) 0.0365(16) 0.0219(13) -0.0003(11) 0.0133(12) -0.0013(12)
C13 0.0168(14) 0.0395(18) 0.0293(14) 0.0047(12) 0.0092(12) -0.0026(12)
C14 0.0306(16) 0.0244(16) 0.0351(15) 0.0013(11) 0.0191(13) 0.0002(12)
C15 0.0303(15) 0.0263(15) 0.0232(13) 0.0035(11) 0.0144(12) -0.0011(12)
C16 0.0285(15) 0.0238(15) 0.0230(13) 0.0015(10) 0.0151(12) -0.0009(12)
C17 0.0221(14) 0.0366(17) 0.0257(14) 0.0013(12) 0.0152(12) -0.0008(12)
C18 0.0191(14) 0.0341(17) 0.0212(13) 0.0015(11) 0.0090(11) -0.0054(12)
C19 0.0149(13) 0.0276(15) 0.0199(12) 0.0006(10) 0.0052(11) -0.0031(11)
C20 0.0183(14) 0.0250(15) 0.0244(13) -0.0003(10) 0.0086(12) -0.0031(11)
C21 0.0180(13) 0.0295(16) 0.0183(12) 0.0002(10) 0.0056(11) -0.0009(11)
C22 0.0170(14) 0.0289(15) 0.0236(13) -0.0017(11) 0.0085(11) -0.0005(11)
C23 0.0233(14) 0.0248(15) 0.0211(13) -0.0010(11) 0.0069(11) -0.0003(11)
C24 0.0242(14) 0.0296(16) 0.0247(14) -0.0007(11) 0.0106(12) -0.0048(12)
C25 0.0276(15) 0.0258(15) 0.0239(14) -0.0010(11) 0.0082(12) -0.0048(12)
C26 0.0300(15) 0.0254(15) 0.0241(14) -0.0005(11) 0.0095(12) 0.0029(12)
C27 0.0205(13) 0.0262(15) 0.0193(12) -0.0020(10) 0.0063(11) -0.0039(11)
C28 0.0221(14) 0.0260(16) 0.0282(14) -0.0035(11) 0.0112(12) 0.0004(11)
C29 0.0200(14) 0.0242(16) 0.0216(13) -0.0001(10) 0.0081(11) -0.0012(11)
C30 0.0321(16) 0.0366(17) 0.0372(16) -0.0016(13) 0.0217(14) -0.0082(13)
C31 0.0166(14) 0.0343(16) 0.0198(13) -0.0001(11) 0.0075(11) 0.0016(11)
C32 0.0270(15) 0.0318(16) 0.0296(14) 0.0019(12) 0.0165(12) 0.0037(12)
C33 0.063(2) 0.057(2) 0.0321(17) -0.0069(15) 0.0205(16) -0.0038(17)
O4 0.190(7) 0.177(7) 0.104(5) 0.000 0.049(5) 0.000
C40 0.057(2) 0.0353(18) 0.0412(17) -0.0054(13) 0.0344(16) -0.0108(14)

loop_
_atom_type_symbol
_atom_type_description
_atom_type_scat_dispersion_real
_atom_type_scat_dispersion_imag
_atom_type_scat_source
C C 0.0181 0.0091 'International Tables Vol C Tables 4.2.6.8 and 6.1.1.4'
H H 0.0000 0.0000 'International Tables Vol C Tables 4.2.6.8 and 6.1.1.4'
N N 0.0311 0.0180 'International Tables Vol C Tables 4.2.6.8 and 6.1.1.4'
O O 0.0492 0.0322 'International Tables Vol C Tables 4.2.6.8 and 6.1.1.4'

loop_
_geom_angle_atom_site_label_1
_geom_angle_atom_site_label_2
_geom_angle_atom_site_label_3
_geom_angle
_geom_angle_site_symmetry_1
_geom_angle_site_symmetry_3
_geom_angle_publ_flag
C33 O3 H16 107(3) . . ?
C7 N1 N2 115.5(2) . . ?
C8 N2 N1 119.3(2) . . ?
C8 N2 H8 117.3(18) . . ?
N1 N2 H8 118.9(18) . . ?
C8 N3 C9 115.8(2) . . ?
C16 N4 C15 125.2(2) . . ?
C16 N4 H40 118.2(17) . . ?
C15 N4 H40 116.1(17) . . ?
C8 N5 C12 116.2(2) . . ?
C18 N6 C19 115.6(2) . . ?
C19 N7 N8 119.8(2) . . ?
C19 N7 H24 121.3(18) . . ?
N8 N7 H24 115.3(18) . . ?
C20 N8 N7 115.6(2) . . ?
C29 N9 C27 124.8(2) . . ?
C29 N9 H39 120(3) . . ?
C27 N9 H39 115(3) . . ?
C31 N10 C19 115.9(2) . . ?
C14 C1 C2 121.1(3) . . ?
C14 C1 H1 119.5 . . ?
C2 C1 H1 119.5 . . ?
C3 C2 C1 119.8(3) . . ?
C3 C2 H2 120.1 . . ?
C1 C2 H2 120.1 . . ?
C2 C3 C4 120.8(3) . . ?
C2 C3 H3 119.6 . . ?
C4 C3 H3 119.6 . . ?
C3 C4 C15 118.5(2) . . ?
C3 C4 C5 123.1(2) . . ?
C15 C4 C5 118.4(2) . . ?
C6 C5 C4 122.1(2) . . ?
C6 C5 H4 118.9 . . ?
C4 C5 H4 118.9 . . ?
C5 C6 C7 122.2(2) . . ?
C5 C6 C16 119.5(2) . . ?
C7 C6 C16 118.3(2) . . ?
N1 C7 C6 119.2(2) . . ?
N1 C7 H5 120.4 . . ?
C6 C7 H5 120.4 . . ?
N3 C8 N5 126.9(2) . . ?
N3 C8 N2 118.3(2) . . ?
N5 C8 N2 114.8(2) . . ?
N3 C9 C13 122.1(2) . . ?
N3 C9 C10 116.3(2) . . ?
C13 C9 C10 121.6(2) . . ?
C9 C10 H11 109.5 . . ?
C9 C10 H12 109.5 . . ?
H11 C10 H12 109.5 . . ?
C9 C10 H10 109.5 . . ?
H11 C10 H10 109.5 . . ?
H12 C10 H10 109.5 . . ?
C12 C11 H15 109.5 . . ?
C12 C11 H13 109.5 . . ?
H15 C11 H13 109.5 . . ?
C12 C11 H14 109.5 . . ?
H15 C11 H14 109.5 . . ?
H13 C11 H14 109.5 . . ?
N5 C12 C13 120.7(2) . . ?
N5 C12 C11 118.0(2) . . ?
C13 C12 C11 121.3(2) . . ?
C9 C13 C12 118.3(2) . . ?
C9 C13 H9 120.9 . . ?
C12 C13 H9 120.9 . . ?
C1 C14 C15 119.2(3) . . ?
C1 C14 H7 120.4 . . ?
C15 C14 H7 120.4 . . ?
N4 C15 C14 121.1(2) . . ?
N4 C15 C4 118.3(2) . . ?
C14 C15 C4 120.6(2) . . ?
O1 C16 N4 120.0(2) . . ?
O1 C16 C6 123.5(2) . . ?
N4 C16 C6 116.5(2) . . ?
C18 C17 C31 119.0(2) . . ?
C18 C17 H20 120.5 . . ?
C31 C17 H20 120.5 . . ?
N6 C18 C17 121.7(2) . . ?
N6 C18 C30 117.1(2) . . ?
C17 C18 C30 121.2(2) . . ?
N6 C19 N10 127.0(2) . . ?
N6 C19 N7 118.7(2) . . ?
N10 C19 N7 114.3(2) . . ?
N8 C20 C21 120.0(2) . . ?
N8 C20 H25 120.0 . . ?
C21 C20 H25 120.0 . . ?
C22 C21 C29 119.6(2) . . ?
C22 C21 C20 122.9(2) . . ?
C29 C21 C20 117.5(2) . . ?
C21 C22 C23 122.1(2) . . ?
C21 C22 H27 118.9 . . ?
C23 C22 H27 118.9 . . ?
C27 C23 C24 119.0(2) . . ?
C27 C23 C22 117.8(2) . . ?
C24 C23 C22 123.2(2) . . ?
C25 C24 C23 120.6(2) . . ?
C25 C24 H31 119.7 . . ?
C23 C24 H31 119.7 . . ?
C24 C25 C26 120.0(2) . . ?
C24 C25 H30 120.0 . . ?
C26 C25 H30 120.0 . . ?
C28 C26 C25 120.7(2) . . ?
C28 C26 H29 119.6 . . ?
C25 C26 H29 119.6 . . ?
N9 C27 C23 118.8(2) . . ?
N9 C27 C28 121.0(2) . . ?
C23 C27 C28 120.2(2) . . ?
C26 C28 C27 119.4(2) . . ?
C26 C28 H28 120.3 . . ?
C27 C28 H28 120.3 . . ?
O2 C29 N9 120.0(2) . . ?
O2 C29 C21 123.1(2) . . ?
N9 C29 C21 116.9(2) . . ?
C18 C30 H33 109.5 . . ?
C18 C30 H32 109.5 . . ?
H33 C30 H32 109.5 . . ?
C18 C30 H34 109.5 . . ?
H33 C30 H34 109.5 . . ?
H32 C30 H34 109.5 . . ?
N10 C31 C17 120.7(2) . . ?
N10 C31 C32 118.0(2) . . ?
C17 C31 C32 121.3(2) . . ?
C31 C32 H22 109.5 . . ?
C31 C32 H21 109.5 . . ?
H22 C32 H21 109.5 . . ?
C31 C32 H23 109.5 . . ?
H22 C32 H23 109.5 . . ?
H21 C32 H23 109.5 . . ?
O3 C33 H19 109.5 . . ?
O3 C33 H18 109.5 . . ?
H19 C33 H18 109.5 . . ?
O3 C33 H17 109.5 . . ?
H19 C33 H17 109.5 . . ?
H18 C33 H17 109.5 . . ?
C40 O4 C40 158.4(6) 2 . ?
O4 C40 H40A 109.5 . . ?
O4 C40 H40B 109.5 . . ?
H40A C40 H40B 109.5 . . ?
O4 C40 H40C 109.5 . . ?
H40A C40 H40C 109.5 . . ?
H40B C40 H40C 109.5 . . ?

loop_
_geom_bond_atom_site_label_1
_geom_bond_atom_site_label_2
_geom_bond_distance
_geom_bond_site_symmetry_2
_geom_bond_publ_flag
O1 C16 1.252(3) . ?
O2 C29 1.263(3) . ?
O3 C33 1.405(4) . ?
O3 H16 0.76(3) . ?
N1 C7 1.282(3) . ?
N1 N2 1.376(3) . ?
N2 C8 1.368(3) . ?
N2 H8 0.89(3) . ?
N3 C8 1.342(3) . ?
N3 C9 1.344(3) . ?
N4 C16 1.365(3) . ?
N4 C15 1.390(3) . ?
N4 H40 0.89(3) . ?
N5 C8 1.347(3) . ?
N5 C12 1.348(3) . ?
N6 C18 1.338(3) . ?
N6 C19 1.345(3) . ?
N7 C19 1.368(3) . ?
N7 N8 1.372(3) . ?
N7 H24 0.91(3) . ?
N8 C20 1.283(3) . ?
N9 C29 1.360(3) . ?
N9 C27 1.378(3) . ?
N9 H39 0.83(4) . ?
N10 C31 1.343(3) . ?
N10 C19 1.348(3) . ?
C1 C14 1.377(4) . ?
C1 C2 1.397(4) . ?
C1 H1 0.9500 . ?
C2 C3 1.371(4) . ?
C2 H2 0.9500 . ?
C3 C4 1.403(4) . ?
C3 H3 0.9500 . ?
C4 C15 1.411(4) . ?
C4 C5 1.418(4) . ?
C5 C6 1.376(4) . ?
C5 H4 0.9500 . ?
C6 C7 1.455(4) . ?
C6 C16 1.457(4) . ?
C7 H5 0.9500 . ?
C9 C13 1.374(4) . ?
C9 C10 1.505(4) . ?
C10 H11 0.9800 . ?
C10 H12 0.9800 . ?
C10 H10 0.9800 . ?
C11 C12 1.499(4) . ?
C11 H15 0.9800 . ?
C11 H13 0.9800 . ?
C11 H14 0.9800 . ?
C12 C13 1.400(4) . ?
C13 H9 0.9500 . ?
C14 C15 1.392(4) . ?
C14 H7 0.9500 . ?
C17 C18 1.371(4) . ?
C17 C31 1.387(4) . ?
C17 H20 0.9500 . ?
C18 C30 1.497(4) . ?
C20 C21 1.458(3) . ?
C20 H25 0.9500 . ?
C21 C22 1.356(3) . ?
C21 C29 1.451(4) . ?
C22 C23 1.430(4) . ?
C22 H27 0.9500 . ?
C23 C27 1.404(4) . ?
C23 C24 1.415(4) . ?
C24 C25 1.368(4) . ?
C24 H31 0.9500 . ?
C25 C26 1.402(4) . ?
C25 H30 0.9500 . ?
C26 C28 1.386(4) . ?
C26 H29 0.9500 . ?
C27 C28 1.403(4) . ?
C28 H28 0.9500 . ?
C30 H33 0.9800 . ?
C30 H32 0.9800 . ?
C30 H34 0.9800 . ?
C31 C32 1.499(4) . ?
C32 H22 0.9800 . ?
C32 H21 0.9800 . ?
C32 H23 0.9800 . ?
C33 H19 0.9800 . ?
C33 H18 0.9800 . ?
C33 H17 0.9800 . ?
O4 C40 1.471(3) 2 ?
O4 C40 1.471(3) . ?
C40 H40A 0.9800 . ?
C40 H40B 0.9800 . ?
C40 H40C 0.9800 . ?

loop_
_geom_hbond_atom_site_label_D
_geom_hbond_atom_site_label_H
_geom_hbond_atom_site_label_A
_geom_hbond_distance_DH
_geom_hbond_distance_HA
_geom_hbond_distance_DA
_geom_hbond_angle_DHA
_geom_hbond_site_symmetry_A
C32 H22 O1 0.98 2.51 3.439(3) 158.7 3_545
C30 H33 N8 0.98 2.60 3.453(4) 145.6 2_755
C11 H15 O2 0.98 2.54 3.448(3) 153.9 3_455

loop_
_geom_torsion_atom_site_label_1
_geom_torsion_atom_site_label_2
_geom_torsion_atom_site_label_3
_geom_torsion_atom_site_label_4
_geom_torsion
_geom_torsion_site_symmetry_1
_geom_torsion_site_symmetry_2
_geom_torsion_site_symmetry_3
_geom_torsion_site_symmetry_4
_geom_torsion_publ_flag
C7 N1 N2 C8 -177.8(2) . . . . ?
C19 N7 N8 C20 -177.9(2) . . . . ?
C14 C1 C2 C3 0.1(5) . . . . ?
C1 C2 C3 C4 -0.3(4) . . . . ?
C2 C3 C4 C15 -0.2(4) . . . . ?
C2 C3 C4 C5 179.7(3) . . . . ?
C3 C4 C5 C6 -179.3(2) . . . . ?
C15 C4 C5 C6 0.6(4) . . . . ?
C4 C5 C6 C7 178.5(2) . . . . ?
C4 C5 C6 C16 -0.6(4) . . . . ?
N2 N1 C7 C6 -176.9(2) . . . . ?
C5 C6 C7 N1 -12.5(4) . . . . ?
C16 C6 C7 N1 166.5(2) . . . . ?
C9 N3 C8 N5 0.8(4) . . . . ?
C9 N3 C8 N2 179.8(2) . . . . ?
C12 N5 C8 N3 -0.5(4) . . . . ?
C12 N5 C8 N2 -179.5(2) . . . . ?
N1 N2 C8 N3 9.3(3) . . . . ?
N1 N2 C8 N5 -171.6(2) . . . . ?
C8 N3 C9 C13 -1.1(4) . . . . ?
C8 N3 C9 C10 178.7(2) . . . . ?
C8 N5 C12 C13 0.4(3) . . . . ?
C8 N5 C12 C11 -179.0(2) . . . . ?
N3 C9 C13 C12 1.1(4) . . . . ?
C10 C9 C13 C12 -178.7(2) . . . . ?
N5 C12 C13 C9 -0.7(4) . . . . ?
C11 C12 C13 C9 178.7(2) . . . . ?
C2 C1 C14 C15 0.6(4) . . . . ?
C16 N4 C15 C14 178.2(2) . . . . ?
C16 N4 C15 C4 -0.8(4) . . . . ?
C1 C14 C15 N4 179.9(2) . . . . ?
C1 C14 C15 C4 -1.2(4) . . . . ?
C3 C4 C15 N4 179.9(2) . . . . ?
C5 C4 C15 N4 0.0(3) . . . . ?
C3 C4 C15 C14 1.0(4) . . . . ?
C5 C4 C15 C14 -178.9(2) . . . . ?
C15 N4 C16 O1 -177.8(2) . . . . ?
C15 N4 C16 C6 0.9(4) . . . . ?
C5 C6 C16 O1 178.5(2) . . . . ?
C7 C6 C16 O1 -0.6(4) . . . . ?
C5 C6 C16 N4 -0.2(3) . . . . ?
C7 C6 C16 N4 -179.2(2) . . . . ?
C19 N6 C18 C17 1.0(3) . . . . ?
C19 N6 C18 C30 179.3(2) . . . . ?
C31 C17 C18 N6 0.3(4) . . . . ?
C31 C17 C18 C30 -177.9(2) . . . . ?
C18 N6 C19 N10 -1.0(4) . . . . ?
C18 N6 C19 N7 177.7(2) . . . . ?
C31 N10 C19 N6 -0.3(3) . . . . ?
C31 N10 C19 N7 -179.1(2) . . . . ?
N8 N7 C19 N6 9.9(3) . . . . ?
N8 N7 C19 N10 -171.1(2) . . . . ?
N7 N8 C20 C21 -175.8(2) . . . . ?
N8 C20 C21 C22 -8.8(4) . . . . ?
N8 C20 C21 C29 169.8(2) . . . . ?
C29 C21 C22 C23 0.9(4) . . . . ?
C20 C21 C22 C23 179.4(2) . . . . ?
C21 C22 C23 C27 -1.2(4) . . . . ?
C21 C22 C23 C24 177.7(2) . . . . ?
C27 C23 C24 C25 0.7(4) . . . . ?
C22 C23 C24 C25 -178.2(2) . . . . ?
C23 C24 C25 C26 -1.1(4) . . . . ?
C24 C25 C26 C28 0.4(4) . . . . ?
C29 N9 C27 C23 2.2(4) . . . . ?
C29 N9 C27 C28 -177.3(2) . . . . ?
C24 C23 C27 N9 -179.2(2) . . . . ?
C22 C23 C27 N9 -0.3(3) . . . . ?
C24 C23 C27 C28 0.3(3) . . . . ?
C22 C23 C27 C28 179.3(2) . . . . ?
C25 C26 C28 C27 0.6(4) . . . . ?
N9 C27 C28 C26 178.5(2) . . . . ?
C23 C27 C28 C26 -1.0(4) . . . . ?
C27 N9 C29 O2 178.1(2) . . . . ?
C27 N9 C29 C21 -2.4(3) . . . . ?
C22 C21 C29 O2 -179.7(2) . . . . ?
C20 C21 C29 O2 1.7(3) . . . . ?
C22 C21 C29 N9 0.8(3) . . . . ?
C20 C21 C29 N9 -177.8(2) . . . . ?
C19 N10 C31 C17 1.7(3) . . . . ?
C19 N10 C31 C32 -179.1(2) . . . . ?
C18 C17 C31 N10 -1.7(4) . . . . ?
C18 C17 C31 C32 179.1(2) . . . . ?
